data_1572518
loop_
_publ_author_name
'Xiao, Caihong'
'Du, Shaowu'

_publ_section_title
;
 First Examples of Metal-Organic Frameworks with Pore-Encapsulated
 [Co(CO)4]&#x2212; Anions: Facile Synthesis, Crystal Structures and
 Stability Studies
;
_journal_issue 8
_journal_name_full Crystals
_journal_page_first 731
_journal_paper_doi 10.3390/cryst14080731
_journal_volume 14
_journal_year 2024
_chemical_formula_moiety 'C18 H14 Co0.333 N4, 2(C1.333 Co0.333 O1.333)'
_chemical_formula_sum 'C20.67 H14 Co N4 O2.67'
_chemical_formula_weight 419.95
_space_group_crystal_system trigonal
_space_group_IT_number 143
_space_group_name_Hall 'P 3'
_space_group_name_H-M_alt 'P 3'
_atom_sites_solution_hydrogens geom
_audit_creation_date 2024-04-06
_audit_creation_method
;
Olex2 1.5
(compiled 2022.04.07 svn.rca3783a0 for OlexSys, GUI svn.r6498)
;
_cell_angle_alpha 90
_cell_angle_beta 90
_cell_angle_gamma 120
_cell_formula_units_Z 3
_cell_length_a 11.6083(6)
_cell_length_b 11.6083(6)
_cell_length_c 13.5342(14)
_cell_measurement_reflns_used 4786
_cell_measurement_temperature 293(2)
_cell_measurement_theta_max 27.48
_cell_measurement_theta_min 2.52
_cell_volume 1579.4(2)
_computing_cell_refinement 'Siemens SMART'
_computing_data_collection 'Siemens SMART'
_computing_data_reduction 'Siemens XPREP'
_computing_molecular_graphics 'Olex2 1.5 (Dolomanov et al., 2009)'
_computing_publication_material 'Olex2 1.5 (Dolomanov et al., 2009)'
_computing_structure_refinement 'SHELXL-2016/6 (Sheldrick, 2016)'
_computing_structure_solution 'Siemens SHELXTL'
_diffrn_ambient_temperature 293(2)
_diffrn_measured_fraction_theta_full 0.993
_diffrn_measured_fraction_theta_max 0.994
_diffrn_measurement_device_type 'Mercury70(2x2 bin mode)'
_diffrn_radiation_type MoK\a
_diffrn_radiation_wavelength 0.71073
_diffrn_reflns_av_R_equivalents 0.0168
_diffrn_reflns_av_unetI/netI 0.0218
_diffrn_reflns_Laue_measured_fraction_full 0.993
_diffrn_reflns_Laue_measured_fraction_max 0.994
_diffrn_reflns_limit_h_max 15
_diffrn_reflns_limit_h_min -14
_diffrn_reflns_limit_k_max 14
_diffrn_reflns_limit_k_min -15
_diffrn_reflns_limit_l_max 17
_diffrn_reflns_limit_l_min -17
_diffrn_reflns_number 12140
_diffrn_reflns_point_group_measured_fraction_full 0.993
_diffrn_reflns_point_group_measured_fraction_max 0.994
_diffrn_reflns_theta_full 25.242
_diffrn_reflns_theta_max 27.484
_diffrn_reflns_theta_min 2.524
_exptl_absorpt_coefficient_mu 0.840
_exptl_crystal_colour orange
_exptl_crystal_colour_primary orange
_exptl_crystal_density_diffrn 1.325
_exptl_crystal_description prism
_exptl_crystal_F_000 643
_exptl_crystal_size_max 0.4
_exptl_crystal_size_mid 0.4
_exptl_crystal_size_min 0.3
_refine_diff_density_max 0.738
_refine_diff_density_min -1.112
_refine_diff_density_rms 0.087
_refine_ls_abs_structure_details
;
 Refined as an inversion twin.
;
_refine_ls_abs_structure_Flack 0.39(3)
_refine_ls_extinction_method none
_refine_ls_goodness_of_fit_ref 1.081
_refine_ls_hydrogen_treatment constr
_refine_ls_matrix_type full
_refine_ls_number_parameters 257
_refine_ls_number_reflns 4795
_refine_ls_number_restraints 1
_refine_ls_restrained_S_all 1.081
_refine_ls_R_factor_all 0.0631
_refine_ls_R_factor_gt 0.0602
_refine_ls_shift/su_max 0.011
_refine_ls_shift/su_mean 0.000
_refine_ls_structure_factor_coef Fsqd
_refine_ls_weighting_details 'w=1/[\s^2^(Fo^2^)+(0.1171P)^2^+0.3895P] where P=(Fo^2^+2Fc^2^)/3'
_refine_ls_weighting_scheme calc
_refine_ls_wR_factor_gt 0.1624
_refine_ls_wR_factor_ref 0.1670
_reflns_Friedel_coverage 1.000
_reflns_Friedel_fraction_full 0.993
_reflns_Friedel_fraction_max 0.994
_reflns_number_gt 4494
_reflns_number_total 4795
_reflns_threshold_expression 'I > 2\s(I)'
_cod_data_source_file CIFs.txt
_cod_data_source_block compound2
_cod_database_code 1572518
_shelx_shelxl_version_number 2016/6
_shelx_space_group_comment
;
The symmetry employed for this shelxl refinement is uniquely defined
by the following loop, which should always be used as a source of
symmetry information in preference to the above space-group names.
They are only intended as comments.
;
_olex2_refinement_description
;
1. Twinned data refinement
 Scales: 0.6127
 0.3873
2.a Aromatic/amide H refined with riding coordinates:
 C1(H1A), C2(H2A), C3(H3A), C4(H4A), C5(H5A), C6(H6A), C8(H8A), C9(H9A),
 C11(H11A), C12(H12A), C14(H14A), C15(H15A), C17(H17A), C18(H18A)
;
_olex2_submission_special_instructions 'No special instructions were received'

loop_
_space_group_symop_operation_xyz
'x, y, z'
'-y, x-y, z'
'-x+y, -x, z'

loop_
_atom_site_label
_atom_site_type_symbol
_atom_site_fract_x
_atom_site_fract_y
_atom_site_fract_z
_atom_site_U_iso_or_equiv
_atom_site_adp_type
_atom_site_occupancy
_atom_site_site_symmetry_order
_atom_site_calc_flag
_atom_site_refinement_flags_posn
_atom_site_refinement_flags_adp
_atom_site_refinement_flags_occupancy
_atom_site_disorder_assembly
_atom_site_disorder_group
Co1 Co 0.666667 0.333333 0.55615(5) 0.0251(2) Uani 1 3 d S T P . .
Co2 Co 1.000000 1.000000 0.62769(17) 0.0721(5) Uani 1 3 d S T P . .
Co3 Co 0.666667 0.333333 1.12324(19) 0.0963(8) Uani 1 3 d S T P . .
N1 N 0.7572(4) 0.5097(4) 0.4645(3) 0.0324(9) Uani 1 1 d . . . . .
N2 N 0.7786(5) 0.6556(5) 0.3524(3) 0.0414(10) Uani 1 1 d . . . . .
N3 N 0.5740(4) 0.1572(4) 0.6487(3) 0.0319(9) Uani 1 1 d . . . . .
N4 N 0.5431(5) 0.0192(5) 0.7719(4) 0.0460(11) Uani 1 1 d . . . . .
O1 O 1.1237(9) 1.2713(9) 0.5528(10) 0.141(4) Uani 1 1 d . . . . .
O2 O 1.000000 1.000000 0.8405(12) 0.128(6) Uani 1 3 d S T P . .
O3 O 0.666667 0.333333 0.9102(13) 0.194(12) Uani 1 3 d S T P . .
O4 O 0.5954(11) 0.0749(9) 1.2088(7) 0.119(3) Uani 1 1 d . . . . .
C1 C 0.6957(6) 0.5367(5) 0.3948(4) 0.0370(11) Uani 1 1 d . . . . .
H1A H 0.607231 0.481645 0.376914 0.044 Uiso 1 1 calc R U . . .
C2 C 0.8836(6) 0.6155(6) 0.4675(4) 0.0464(13) Uani 1 1 d . . . . .
H2A H 0.949012 0.625308 0.511938 0.056 Uiso 1 1 calc R U . . .
C3 C 0.8996(7) 0.7045(7) 0.3958(6) 0.0573(16) Uani 1 1 d . . . . .
H3A H 0.977335 0.782665 0.379863 0.069 Uiso 1 1 calc R U . . .
C4 C 0.6284(6) 0.1297(6) 0.7244(4) 0.0413(12) Uani 1 1 d . . . . .
H4A H 0.717172 0.182279 0.742559 0.050 Uiso 1 1 calc R U . . .
C5 C 0.4430(6) 0.0595(7) 0.6513(5) 0.0540(16) Uani 1 1 d . . . . .
H5A H 0.377581 0.053713 0.608522 0.065 Uiso 1 1 calc R U . . .
C6 C 0.4225(7) -0.0275(8) 0.7253(6) 0.072(2) Uani 1 1 d . . . . .
H6A H 0.342888 -0.103503 0.741327 0.087 Uiso 1 1 calc R U . . .
C7 C 0.5717(7) -0.0357(6) 0.8553(5) 0.0487(14) Uani 1 1 d . . . . .
C8 C 0.4896(9) -0.0787(11) 0.9352(7) 0.084(3) Uani 1 1 d . . . . .
H8A H 0.411029 -0.075715 0.934646 0.101 Uiso 1 1 calc R U . . .
C9 C 0.5231(9) -0.1272(11) 1.0176(6) 0.082(3) Uani 1 1 d . . . . .
H9A H 0.466525 -0.155598 1.071965 0.098 Uiso 1 1 calc R U . . .
C10 C 0.6387(7) -0.1341(6) 1.0208(4) 0.0524(14) Uani 1 1 d . . . . .
C11 C 0.7159(11) -0.0954(14) 0.9376(7) 0.094(3) Uani 1 1 d . . . . .
H11A H 0.792459 -0.102143 0.935960 0.113 Uiso 1 1 calc R U . . .
C12 C 0.6833(12) -0.0470(14) 0.8566(7) 0.102(4) Uani 1 1 d . . . . .
H12A H 0.738289 -0.021266 0.801329 0.123 Uiso 1 1 calc R U . . .
C13 C 0.7442(6) 0.7132(5) 0.2702(4) 0.0440(12) Uani 1 1 d . . . . .
C14 C 0.6361(9) 0.7256(9) 0.2758(5) 0.0651(19) Uani 1 1 d . . . . .
H14A H 0.585431 0.701515 0.333300 0.078 Uiso 1 1 calc R U . . .
C15 C 0.5989(9) 0.7753(10) 0.1939(5) 0.070(2) Uani 1 1 d . . . . .
H15A H 0.522287 0.781838 0.197005 0.084 Uiso 1 1 calc R U . . .
C16 C 0.6755(7) 0.8142(6) 0.1095(4) 0.0483(14) Uani 1 1 d . . . . .
C17 C 0.7873(9) 0.8023(11) 0.1073(6) 0.086(3) Uani 1 1 d . . . . .
H17A H 0.839481 0.826570 0.050558 0.103 Uiso 1 1 calc R U . . .
C18 C 0.8234(9) 0.7543(11) 0.1889(7) 0.086(3) Uani 1 1 d . . . . .
H18A H 0.901532 0.750437 0.187787 0.103 Uiso 1 1 calc R U . . .
C19 C 1.0761(10) 1.1637(10) 0.5848(10) 0.093(3) Uani 1 1 d . . . . .
C20 C 1.000000 1.000000 0.7531(19) 0.096(5) Uani 1 3 d S T P . .
C21 C 0.666667 0.333333 0.9934(8) 0.063(3) Uani 1 3 d S T P . .
C22 C 0.6235(12) 0.1765(13) 1.1735(8) 0.094(3) Uani 1 1 d . . . . .

loop_
_atom_site_aniso_label
_atom_site_aniso_U_11
_atom_site_aniso_U_22
_atom_site_aniso_U_33
_atom_site_aniso_U_23
_atom_site_aniso_U_13
_atom_site_aniso_U_12
Co1 0.0294(3) 0.0294(3) 0.0163(3) 0.000 0.000 0.01471(14)
Co2 0.0636(6) 0.0636(6) 0.0892(13) 0.000 0.000 0.0318(3)
Co3 0.1124(13) 0.1124(13) 0.0641(13) 0.000 0.000 0.0562(6)
N1 0.038(2) 0.034(2) 0.0232(19) 0.0048(16) 0.0041(17) 0.0165(19)
N2 0.049(2) 0.039(2) 0.029(2) 0.0083(17) -0.0042(18) 0.0170(19)
N3 0.035(2) 0.035(2) 0.0255(19) 0.0045(16) -0.0012(17) 0.0172(19)
N4 0.047(2) 0.045(2) 0.038(2) 0.017(2) -0.002(2) 0.017(2)
O1 0.119(6) 0.085(5) 0.231(12) 0.041(6) 0.097(7) 0.060(5)
O2 0.151(10) 0.151(10) 0.083(9) 0.000 0.000 0.076(5)
O3 0.258(19) 0.258(19) 0.067(9) 0.000 0.000 0.129(9)
O4 0.147(8) 0.105(6) 0.111(6) 0.011(5) 0.020(6) 0.066(6)
C1 0.039(3) 0.038(3) 0.029(2) 0.0088(19) 0.002(2) 0.016(2)
C2 0.042(3) 0.042(3) 0.041(3) 0.008(2) -0.010(2) 0.010(2)
C3 0.046(3) 0.046(3) 0.059(4) 0.017(3) -0.008(3) 0.007(3)
C4 0.043(3) 0.044(3) 0.033(3) 0.012(2) -0.005(2) 0.018(2)
C5 0.041(3) 0.051(3) 0.053(3) 0.021(3) -0.008(3) 0.010(3)
C6 0.047(3) 0.064(4) 0.068(4) 0.039(4) -0.010(3) -0.001(3)
C7 0.053(3) 0.049(3) 0.040(3) 0.019(2) 0.000(2) 0.023(3)
C8 0.067(4) 0.141(8) 0.060(4) 0.063(5) 0.024(4) 0.062(5)
C9 0.074(5) 0.132(8) 0.058(4) 0.055(5) 0.025(4) 0.065(5)
C10 0.067(4) 0.048(3) 0.037(3) 0.017(2) 0.003(3) 0.025(3)
C11 0.101(6) 0.163(10) 0.059(4) 0.056(6) 0.027(4) 0.097(7)
C12 0.113(7) 0.181(11) 0.057(5) 0.067(6) 0.034(5) 0.106(8)
C13 0.055(3) 0.037(2) 0.037(3) 0.015(2) -0.002(2) 0.020(2)
C14 0.085(5) 0.092(5) 0.036(3) 0.030(3) 0.016(3) 0.057(4)
C15 0.085(5) 0.106(6) 0.045(3) 0.032(4) 0.013(3) 0.067(5)
C16 0.059(3) 0.040(3) 0.041(3) 0.016(2) -0.001(2) 0.021(2)
C17 0.081(5) 0.131(7) 0.064(5) 0.068(5) 0.031(4) 0.068(5)
C18 0.072(5) 0.128(7) 0.073(5) 0.063(5) 0.026(4) 0.062(5)
C19 0.076(5) 0.070(5) 0.139(9) -0.004(5) 0.037(6) 0.040(4)
C20 0.081(6) 0.081(6) 0.126(17) 0.000 0.000 0.041(3)
C21 0.080(5) 0.080(5) 0.030(5) 0.000 0.000 0.040(2)
C22 0.100(7) 0.103(8) 0.080(6) 0.003(5) 0.003(5) 0.053(6)

loop_
_atom_type_symbol
_atom_type_description
_atom_type_scat_dispersion_real
_atom_type_scat_dispersion_imag
_atom_type_scat_source
C C 0.0033 0.0016 'International Tables Vol C Tables 4.2.6.8 and 6.1.1.4'
H H 0.0000 0.0000 'International Tables Vol C Tables 4.2.6.8 and 6.1.1.4'
N N 0.0061 0.0033 'International Tables Vol C Tables 4.2.6.8 and 6.1.1.4'
O O 0.0106 0.0060 'International Tables Vol C Tables 4.2.6.8 and 6.1.1.4'
Co Co 0.3494 0.9721 'International Tables Vol C Tables 4.2.6.8 and 6.1.1.4'

loop_
_geom_angle_atom_site_label_1
_geom_angle_atom_site_label_2
_geom_angle_atom_site_label_3
_geom_angle
_geom_angle_site_symmetry_1
_geom_angle_site_symmetry_3
_geom_angle_publ_flag
N1 Co1 N1 90.39(16) . 3_665 ?
N1 Co1 N1 90.39(16) . 2_655 ?
N1 Co1 N1 90.39(16) 3_665 2_655 ?
N1 Co1 N3 90.30(16) 3_665 . ?
N1 Co1 N3 179.3(2) 2_655 2_655 ?
N1 Co1 N3 89.33(16) . 3_665 ?
N1 Co1 N3 90.30(16) . 2_655 ?
N1 Co1 N3 179.3(2) . . ?
N1 Co1 N3 89.33(16) 3_665 2_655 ?
N1 Co1 N3 179.3(2) 3_665 3_665 ?
N1 Co1 N3 89.33(16) 2_655 . ?
N1 Co1 N3 90.30(16) 2_655 3_665 ?
N3 Co1 N3 89.99(16) 2_655 3_665 ?
N3 Co1 N3 89.99(16) 2_655 . ?
N3 Co1 N3 89.99(16) . 3_665 ?
C19 Co2 C19 109.5(4) . 2_765 ?
C19 Co2 C19 109.5(4) . 3_675 ?
C19 Co2 C19 109.5(4) 2_765 3_675 ?
C20 Co2 C19 109.4(4) . . ?
C20 Co2 C19 109.4(4) . 2_765 ?
C20 Co2 C19 109.4(4) . 3_675 ?
C21 Co3 C22 112.7(4) . . ?
C21 Co3 C22 112.7(4) . 2_655 ?
C21 Co3 C22 112.7(4) . 3_665 ?
C22 Co3 C22 106.1(4) . 3_665 ?
C22 Co3 C22 106.1(4) 2_655 3_665 ?
C22 Co3 C22 106.1(4) . 2_655 ?
C1 N1 Co1 125.0(4) . . ?
C1 N1 C2 106.0(5) . . ?
C2 N1 Co1 129.0(4) . . ?
C1 N2 C3 107.6(5) . . ?
C1 N2 C13 125.1(5) . . ?
C3 N2 C13 127.2(5) . . ?
C4 N3 Co1 127.0(4) . . ?
C4 N3 C5 104.3(5) . . ?
C5 N3 Co1 128.1(4) . . ?
C4 N4 C6 106.2(5) . . ?
C4 N4 C7 126.2(5) . . ?
C6 N4 C7 127.6(5) . . ?
N1 C1 N2 110.7(5) . . ?
N1 C1 H1A 124.7 . . ?
N2 C1 H1A 124.7 . . ?
N1 C2 H2A 125.1 . . ?
N1 C2 C3 109.9(5) . . ?
C3 C2 H2A 125.1 . . ?
N2 C3 C2 105.7(5) . . ?
N2 C3 H3A 127.1 . . ?
C2 C3 H3A 127.1 . . ?
N3 C4 N4 113.0(5) . . ?
N3 C4 H4A 123.5 . . ?
N4 C4 H4A 123.5 . . ?
N3 C5 H5A 125.0 . . ?
C6 C5 N3 110.1(5) . . ?
C6 C5 H5A 125.0 . . ?
N4 C6 H6A 126.9 . . ?
C5 C6 N4 106.3(5) . . ?
C5 C6 H6A 126.9 . . ?
C8 C7 N4 121.4(6) . . ?
C8 C7 C12 118.6(6) . . ?
C12 C7 N4 120.1(6) . . ?
C7 C8 H8A 120.0 . . ?
C7 C8 C9 120.0(7) . . ?
C9 C8 H8A 120.0 . . ?
C8 C9 H9A 119.2 . . ?
C10 C9 C8 121.6(7) . . ?
C10 C9 H9A 119.2 . . ?
C9 C10 C11 116.7(6) . . ?
C9 C10 C16 121.8(6) . 1_546 ?
C11 C10 C16 121.4(7) . 1_546 ?
C10 C11 H11A 119.2 . . ?
C12 C11 C10 121.6(8) . . ?
C12 C11 H11A 119.2 . . ?
C7 C12 C11 121.4(8) . . ?
C7 C12 H12A 119.3 . . ?
C11 C12 H12A 119.3 . . ?
C14 C13 N2 119.7(5) . . ?
C14 C13 C18 121.1(6) . . ?
C18 C13 N2 119.1(6) . . ?
C13 C14 H14A 120.2 . . ?
C13 C14 C15 119.7(6) . . ?
C15 C14 H14A 120.2 . . ?
C14 C15 H15A 119.8 . . ?
C16 C15 C14 120.3(7) . . ?
C16 C15 H15A 119.8 . . ?
C15 C16 C10 122.0(6) . 1_564 ?
C17 C16 C10 119.7(6) . 1_564 ?
C17 C16 C15 118.3(6) . . ?
C16 C17 H17A 119.6 . . ?
C16 C17 C18 120.8(7) . . ?
C18 C17 H17A 119.6 . . ?
C13 C18 C17 119.7(7) . . ?
C13 C18 H18A 120.1 . . ?
C17 C18 H18A 120.1 . . ?
O1 C19 Co2 177.3(14) . . ?
O2 C20 Co2 180.0 . . ?
O3 C21 Co3 180.0 . . ?
O4 C22 Co3 178.3(10) . . ?

loop_
_geom_bond_atom_site_label_1
_geom_bond_atom_site_label_2
_geom_bond_distance
_geom_bond_site_symmetry_2
_geom_bond_publ_flag
Co1 N1 2.164(4) . ?
Co1 N1 2.164(4) 3_665 ?
Co1 N1 2.164(4) 2_655 ?
Co1 N3 2.170(4) 3_665 ?
Co1 N3 2.170(4) . ?
Co1 N3 2.170(4) 2_655 ?
Co2 C19 1.746(11) 3_675 ?
Co2 C19 1.746(11) 2_765 ?
Co2 C19 1.746(11) . ?
Co2 C20 1.70(3) . ?
Co3 C21 1.757(11) . ?
Co3 C22 1.765(13) 2_655 ?
Co3 C22 1.765(13) . ?
Co3 C22 1.765(13) 3_665 ?
N1 C1 1.313(7) . ?
N1 C2 1.364(8) . ?
N2 C1 1.354(7) . ?
N2 C3 1.357(8) . ?
N2 C13 1.454(7) . ?
N3 C4 1.324(7) . ?
N3 C5 1.369(8) . ?
N4 C4 1.330(7) . ?
N4 C6 1.376(9) . ?
N4 C7 1.415(7) . ?
O1 C19 1.168(13) . ?
O2 C20 1.18(3) . ?
O3 C21 1.13(2) . ?
O4 C22 1.158(14) . ?
C1 H1A 0.9300 . ?
C2 H2A 0.9300 . ?
C2 C3 1.361(9) . ?
C3 H3A 0.9300 . ?
C4 H4A 0.9300 . ?
C5 H5A 0.9300 . ?
C5 C6 1.356(9) . ?
C6 H6A 0.9300 . ?
C7 C8 1.361(10) . ?
C7 C12 1.366(12) . ?
C8 H8A 0.9300 . ?
C8 C9 1.389(10) . ?
C9 H9A 0.9300 . ?
C9 C10 1.385(11) . ?
C10 C11 1.368(10) . ?
C10 C16 1.496(6) 1_546 ?
C11 H11A 0.9300 . ?
C11 C12 1.369(10) . ?
C12 H12A 0.9300 . ?
C13 C14 1.334(10) . ?
C13 C18 1.358(10) . ?
C14 H14A 0.9300 . ?
C14 C15 1.413(9) . ?
C15 H15A 0.9300 . ?
C15 C16 1.377(10) . ?
C16 C17 1.372(11) . ?
C17 H17A 0.9300 . ?
C17 C18 1.394(10) . ?
C18 H18A 0.9300 . ?

loop_
_twin_individual_id
_twin_individual_mass_fraction_refined
1 0.6127
2 0.3873
